data_1502273
loop_
_publ_author_name
'Shacklady-McAtee, Danielle M'
'Dasgupta, Srimoyee'
'Watson, Mary P.'

_publ_section_title
;
 Nickel(0)-catalyzed cyclization of N-benzoylaminals for isoindolinone
 synthesis.
;
_journal_issue 13
_journal_name_full 'Organic letters'
_journal_page_first 3490
_journal_page_last 3493
_journal_paper_doi 10.1021/ol201248c
_journal_volume 13
_journal_year 2011
_chemical_formula_sum 'C23 H22 N2 O'
_chemical_formula_weight 342.43
_chemical_name_systematic
;
 ?
;
_space_group_IT_number 19
_symmetry_cell_setting orthorhombic
_symmetry_space_group_name_Hall 'P 2ac 2ab'
_symmetry_space_group_name_H-M 'P 21 21 21'
_atom_sites_solution_hydrogens geom
_atom_sites_solution_primary direct
_atom_sites_solution_secondary difmap
_audit_creation_method SHELXL-97
_cell_angle_alpha 90.00
_cell_angle_beta 90.00
_cell_angle_gamma 90.00
_cell_formula_units_Z 4
_cell_length_a 9.928(3)
_cell_length_b 10.295(3)
_cell_length_c 17.911(5)
_cell_measurement_reflns_used 1020
_cell_measurement_temperature 200(2)
_cell_measurement_theta_max 17.29
_cell_measurement_theta_min 2.27
_cell_volume 1830.7(9)
_computing_cell_refinement 'SAINT (Bruker, 2002)'
_computing_data_collection 'SMART (Bruker, 2002)'
_computing_data_reduction SAINT
_computing_molecular_graphics 'SHELXTL (Sheldrick, 2001)'
_computing_publication_material 'SHELXTL (Sheldrick, 2001)'
_computing_structure_refinement 'SHELXL-97 (Sheldrick, 1997)'
_computing_structure_solution 'SHELXS-97 (Sheldrick, 1990)'
_diffrn_ambient_temperature 200(2)
_diffrn_detector_area_resol_mean 836.6
_diffrn_measured_fraction_theta_full 1.000
_diffrn_measured_fraction_theta_max 0.997
_diffrn_measurement_device_type 'Bruker AXS APEX diffractometer'
_diffrn_measurement_method \w
_diffrn_radiation_monochromator graphite
_diffrn_radiation_source 'fine-focus sealed tube'
_diffrn_radiation_type MoK\a
_diffrn_radiation_wavelength 0.71073
_diffrn_reflns_av_R_equivalents 0.1333
_diffrn_reflns_av_sigmaI/netI 0.0728
_diffrn_reflns_limit_h_max 13
_diffrn_reflns_limit_h_min -13
_diffrn_reflns_limit_k_max 13
_diffrn_reflns_limit_k_min -13
_diffrn_reflns_limit_l_max 23
_diffrn_reflns_limit_l_min -23
_diffrn_reflns_number 25125
_diffrn_reflns_theta_full 25.00
_diffrn_reflns_theta_max 28.36
_diffrn_reflns_theta_min 2.27
_diffrn_standards_decay_% 1
_diffrn_standards_interval_count 0
_diffrn_standards_interval_time 0
_diffrn_standards_number 0
_exptl_absorpt_coefficient_mu 0.076
_exptl_absorpt_correction_T_max 0.9897
_exptl_absorpt_correction_T_min 0.9664
_exptl_absorpt_correction_type multi-scan
_exptl_absorpt_process_details 'SADABS (Sheldrick, 2003)'
_exptl_crystal_colour colourless
_exptl_crystal_density_diffrn 1.242
_exptl_crystal_density_method 'not measured'
_exptl_crystal_description block
_exptl_crystal_F_000 728
_exptl_crystal_size_max 0.45
_exptl_crystal_size_mid 0.20
_exptl_crystal_size_min 0.14
_refine_diff_density_max 0.141
_refine_diff_density_min -0.144
_refine_diff_density_rms 0.036
_refine_ls_extinction_method none
_refine_ls_goodness_of_fit_ref 1.008
_refine_ls_hydrogen_treatment constr
_refine_ls_matrix_type full
_refine_ls_number_parameters 237
_refine_ls_number_reflns 2598
_refine_ls_number_restraints 0
_refine_ls_restrained_S_all 1.008
_refine_ls_R_factor_all 0.1002
_refine_ls_R_factor_gt 0.0474
_refine_ls_shift/su_max 0.001
_refine_ls_shift/su_mean 0.000
_refine_ls_structure_factor_coef Fsqd
_refine_ls_weighting_details 'calc w=1/[\s^2^(Fo^2^)+(0.0344P)^2^] where P=(Fo^2^+2Fc^2^)/3'
_refine_ls_weighting_scheme calc
_refine_ls_wR_factor_gt 0.0819
_refine_ls_wR_factor_ref 0.0980
_reflns_number_gt 1599
_reflns_number_total 2598
_reflns_threshold_expression >2sigma(I)
_cod_data_source_file ol201248c_si_002.cif
_cod_data_source_block mary004
_cod_depositor_comments
;
The following automatic conversions were performed:

'_symmetry_cell_setting' value 'Orthorhombic' changed to
'orthorhombic' according to
/home/saulius/struct/CIF-dictionaries/cif_core.dic dictionary named
'cif_core.dic' version 2.4.1 from 2010-06-29.

Automatic conversion script
Id: cif_fix_values 1715 2011-07-08 13:25:40Z adriana 
;
_cod_original_cell_volume 1830.6(9)
_cod_original_sg_symbol_H-M P2(1)2(1)2(1)
_cod_database_code 1502273

loop_
_symmetry_equiv_pos_as_xyz
'x, y, z'
'-x+1/2, -y, z+1/2'
'-x, y+1/2, -z+1/2'
'x+1/2, -y+1/2, -z'

loop_
_atom_site_label
_atom_site_type_symbol
_atom_site_fract_x
_atom_site_fract_y
_atom_site_fract_z
_atom_site_U_iso_or_equiv
_atom_site_adp_type
_atom_site_occupancy
_atom_site_symmetry_multiplicity
_atom_site_calc_flag
_atom_site_refinement_flags
O1 O 1.06208(18) 0.5156(2) 1.06230(11) 0.0480(6) Uani 1 1 d .
N1 N 0.8425(2) 0.4460(2) 1.05871(12) 0.0361(6) Uani 1 1 d .
N2 N 0.8561(2) 0.3006(2) 0.73616(12) 0.0445(6) Uani 1 1 d .
C1 C 0.8115(3) 0.3267(3) 1.25676(16) 0.0450(8) Uani 1 1 d .
H1A H 0.7756 0.4015 1.2807 0.054 Uiso 1 1 calc R
C2 C 0.8324(3) 0.2143(3) 1.29759(17) 0.0478(8) Uani 1 1 d .
H2A H 0.8093 0.2120 1.3490 0.057 Uiso 1 1 calc R
C3 C 0.8866(3) 0.1060(3) 1.26399(17) 0.0475(8) Uani 1 1 d .
H3A H 0.9014 0.0290 1.2921 0.057 Uiso 1 1 calc R
C4 C 0.9192(3) 0.1101(3) 1.18917(17) 0.0470(8) Uani 1 1 d .
H4A H 0.9565 0.0356 1.1656 0.056 Uiso 1 1 calc R
C5 C 0.8980(3) 0.2215(3) 1.14859(16) 0.0411(7) Uani 1 1 d .
H5A H 0.9219 0.2235 1.0972 0.049 Uiso 1 1 calc R
C6 C 0.8423(3) 0.3313(3) 1.18134(15) 0.0366(7) Uani 1 1 d .
C7 C 0.8167(3) 0.4549(3) 1.13773(14) 0.0398(7) Uani 1 1 d .
H7A H 0.7216 0.4808 1.1451 0.048 Uiso 1 1 calc R
H7B H 0.8740 0.5247 1.1587 0.048 Uiso 1 1 calc R
C8 C 0.9653(3) 0.4720(3) 1.02795(15) 0.0369(7) Uani 1 1 d .
C9 C 0.9552(3) 0.4363(3) 0.94832(14) 0.0339(6) Uani 1 1 d .
C10 C 1.0511(3) 0.4385(3) 0.89251(16) 0.0411(7) Uani 1 1 d .
H10A H 1.1389 0.4709 0.9023 0.049 Uiso 1 1 calc R
C11 C 1.0183(3) 0.3931(3) 0.82233(16) 0.0418(7) Uani 1 1 d .
H11A H 1.0837 0.3961 0.7837 0.050 Uiso 1 1 calc R
C12 C 0.8886(3) 0.3422(3) 0.80685(15) 0.0361(7) Uani 1 1 d .
C13 C 0.7926(3) 0.3401(3) 0.86520(15) 0.0356(7) Uani 1 1 d .
H13A H 0.7045 0.3074 0.8566 0.043 Uiso 1 1 calc R
C14 C 0.8283(3) 0.3860(3) 0.93438(15) 0.0327(6) Uani 1 1 d .
C15 C 0.7456(3) 0.3884(3) 1.00590(14) 0.0337(6) Uani 1 1 d .
H15A H 0.7259 0.2972 1.0215 0.040 Uiso 1 1 calc R
C16 C 0.9587(3) 0.2917(4) 0.67847(16) 0.0583(9) Uani 1 1 d .
H16A H 1.0071 0.3744 0.6751 0.087 Uiso 1 1 calc R
H16B H 0.9159 0.2725 0.6304 0.087 Uiso 1 1 calc R
H16C H 1.0221 0.2221 0.6910 0.087 Uiso 1 1 calc R
C17 C 0.7389(3) 0.2183(3) 0.72529(18) 0.0587(9) Uani 1 1 d .
H17A H 0.6584 0.2631 0.7437 0.088 Uiso 1 1 calc R
H17B H 0.7510 0.1369 0.7528 0.088 Uiso 1 1 calc R
H17C H 0.7282 0.1995 0.6720 0.088 Uiso 1 1 calc R
C18 C 0.6107(3) 0.5852(3) 0.96904(15) 0.0393(7) Uani 1 1 d .
H18A H 0.6895 0.6202 0.9466 0.047 Uiso 1 1 calc R
C19 C 0.4908(3) 0.6558(3) 0.96792(16) 0.0472(8) Uani 1 1 d .
H19A H 0.4878 0.7385 0.9445 0.057 Uiso 1 1 calc R
C20 C 0.3767(3) 0.6057(3) 1.00077(16) 0.0464(8) Uani 1 1 d .
H20A H 0.2950 0.6536 0.9999 0.056 Uiso 1 1 calc R
C21 C 0.3813(3) 0.4859(3) 1.03498(16) 0.0436(7) Uani 1 1 d .
H21A H 0.3027 0.4511 1.0576 0.052 Uiso 1 1 calc R
C22 C 0.4997(3) 0.4166(3) 1.03639(15) 0.0367(7) Uani 1 1 d .
H22A H 0.5021 0.3347 1.0608 0.044 Uiso 1 1 calc R
C23 C 0.6153(3) 0.4638(3) 1.00293(14) 0.0309(6) Uani 1 1 d .

loop_
_atom_site_aniso_label
_atom_site_aniso_U_11
_atom_site_aniso_U_22
_atom_site_aniso_U_33
_atom_site_aniso_U_23
_atom_site_aniso_U_13
_atom_site_aniso_U_12
O1 0.0313(11) 0.0601(14) 0.0527(12) -0.0117(12) -0.0044(10) -0.0050(10)
N1 0.0263(12) 0.0495(15) 0.0323(12) -0.0005(11) -0.0023(10) -0.0002(11)
N2 0.0450(15) 0.0565(17) 0.0320(14) -0.0048(12) 0.0006(12) 0.0019(13)
C1 0.0454(18) 0.0483(19) 0.0411(17) -0.0098(15) 0.0027(15) -0.0020(15)
C2 0.050(2) 0.059(2) 0.0346(16) 0.0007(16) -0.0019(15) -0.0047(17)
C3 0.0414(17) 0.053(2) 0.0478(19) 0.0058(17) -0.0143(15) -0.0074(16)
C4 0.0415(18) 0.0499(19) 0.050(2) -0.0040(17) -0.0085(14) 0.0107(15)
C5 0.0356(16) 0.053(2) 0.0349(16) -0.0036(15) -0.0031(13) 0.0073(15)
C6 0.0265(14) 0.0490(18) 0.0342(16) -0.0040(14) -0.0040(13) 0.0007(13)
C7 0.0342(16) 0.0455(19) 0.0398(16) -0.0045(14) -0.0007(13) 0.0056(14)
C8 0.0312(16) 0.0376(17) 0.0419(16) -0.0006(14) -0.0020(13) 0.0016(14)
C9 0.0270(14) 0.0345(15) 0.0401(16) 0.0016(13) -0.0003(13) 0.0009(12)
C10 0.0320(15) 0.0391(17) 0.0522(19) 0.0043(15) 0.0043(14) -0.0012(13)
C11 0.0379(17) 0.0456(17) 0.0420(17) 0.0002(15) 0.0089(14) 0.0017(14)
C12 0.0386(16) 0.0312(15) 0.0386(16) 0.0025(13) 0.0007(13) 0.0067(14)
C13 0.0304(14) 0.0373(16) 0.0390(16) 0.0018(13) -0.0017(12) 0.0053(13)
C14 0.0304(14) 0.0295(14) 0.0383(15) 0.0039(13) 0.0001(13) 0.0044(12)
C15 0.0305(15) 0.0355(16) 0.0351(15) 0.0030(13) 0.0009(12) -0.0014(13)
C16 0.061(2) 0.074(2) 0.0396(18) -0.0048(17) 0.0057(17) 0.0051(18)
C17 0.063(2) 0.063(2) 0.050(2) -0.0149(18) -0.0041(18) -0.0026(19)
C18 0.0333(16) 0.0443(18) 0.0403(16) 0.0059(14) 0.0016(13) -0.0014(14)
C19 0.050(2) 0.0405(17) 0.0506(19) 0.0026(15) -0.0039(16) 0.0101(17)
C20 0.0312(16) 0.060(2) 0.0483(18) -0.0081(17) -0.0047(14) 0.0142(16)
C21 0.0274(15) 0.0494(19) 0.0541(19) -0.0041(16) 0.0023(13) -0.0016(15)
C22 0.0298(15) 0.0380(16) 0.0423(16) -0.0012(13) 0.0026(13) -0.0048(13)
C23 0.0303(15) 0.0333(16) 0.0290(14) -0.0013(13) -0.0047(12) 0.0000(13)

loop_
_atom_type_symbol
_atom_type_description
_atom_type_scat_dispersion_real
_atom_type_scat_dispersion_imag
_atom_type_scat_source
C C 0.0033 0.0016 'International Tables Vol C Tables 4.2.6.8 and 6.1.1.4'
H H 0.0000 0.0000 'International Tables Vol C Tables 4.2.6.8 and 6.1.1.4'
O O 0.0106 0.0060 'International Tables Vol C Tables 4.2.6.8 and 6.1.1.4'
N N 0.0061 0.0033 'International Tables Vol C Tables 4.2.6.8 and 6.1.1.4'

loop_
_geom_angle_atom_site_label_1
_geom_angle_atom_site_label_2
_geom_angle_atom_site_label_3
_geom_angle
C8 N1 C7 122.8(2)
C8 N1 C15 113.8(2)
C7 N1 C15 122.7(2)
C12 N2 C17 119.6(2)
C12 N2 C16 120.6(3)
C17 N2 C16 115.4(2)
C2 C1 C6 120.7(3)
C3 C2 C1 120.3(3)
C2 C3 C4 119.4(3)
C5 C4 C3 120.2(3)
C4 C5 C6 121.2(3)
C1 C6 C5 118.1(3)
C1 C6 C7 119.6(3)
C5 C6 C7 122.2(2)
N1 C7 C6 115.1(2)
O1 C8 N1 124.7(2)
O1 C8 C9 129.0(2)
N1 C8 C9 106.3(2)
C10 C9 C14 120.2(2)
C10 C9 C8 130.4(2)
C14 C9 C8 109.2(2)
C11 C10 C9 119.4(3)
C10 C11 C12 121.2(3)
N2 C12 C13 121.2(3)
N2 C12 C11 120.6(3)
C13 C12 C11 118.2(3)
C14 C13 C12 119.2(3)
C13 C14 C9 121.7(2)
C13 C14 C15 128.8(2)
C9 C14 C15 109.4(2)
N1 C15 C23 112.0(2)
N1 C15 C14 101.2(2)
C23 C15 C14 116.2(2)
C23 C18 C19 120.1(3)
C20 C19 C18 120.1(3)
C19 C20 C21 119.9(3)
C22 C21 C20 120.1(3)
C21 C22 C23 121.2(3)
C22 C23 C18 118.6(2)
C22 C23 C15 121.0(2)
C18 C23 C15 120.4(2)

loop_
_geom_bond_atom_site_label_1
_geom_bond_atom_site_label_2
_geom_bond_distance
O1 C8 1.226(3)
N1 C8 1.365(3)
N1 C7 1.441(3)
N1 C15 1.473(3)
N2 C12 1.375(3)
N2 C17 1.452(4)
N2 C16 1.454(4)
C1 C2 1.385(4)
C1 C6 1.386(4)
C2 C3 1.377(4)
C3 C4 1.379(4)
C4 C5 1.374(4)
C5 C6 1.389(4)
C6 C7 1.514(4)
C8 C9 1.476(4)
C9 C10 1.381(4)
C9 C14 1.385(4)
C10 C11 1.380(4)
C11 C12 1.417(4)
C12 C13 1.414(4)
C13 C14 1.372(4)
C14 C15 1.522(4)
C15 C23 1.510(4)
C18 C23 1.390(4)
C18 C19 1.395(4)
C19 C20 1.377(4)
C20 C21 1.378(4)
C21 C22 1.375(4)
C22 C23 1.383(3)

loop_
_geom_torsion_atom_site_label_1
_geom_torsion_atom_site_label_2
_geom_torsion_atom_site_label_3
_geom_torsion_atom_site_label_4
_geom_torsion
C6 C1 C2 C3 1.2(5)
C1 C2 C3 C4 -0.3(5)
C2 C3 C4 C5 0.1(4)
C3 C4 C5 C6 -0.7(4)
C2 C1 C6 C5 -1.7(4)
C2 C1 C6 C7 179.2(3)
C4 C5 C6 C1 1.5(4)
C4 C5 C6 C7 -179.4(3)
C8 N1 C7 C6 -89.5(3)
C15 N1 C7 C6 80.5(3)
C1 C6 C7 N1 -175.4(2)
C5 C6 C7 N1 5.6(4)
C7 N1 C8 O1 -6.5(4)
C15 N1 C8 O1 -177.3(3)
C7 N1 C8 C9 173.1(2)
C15 N1 C8 C9 2.3(3)
O1 C8 C9 C10 2.3(5)
N1 C8 C9 C10 -177.3(3)
O1 C8 C9 C14 177.5(3)
N1 C8 C9 C14 -2.1(3)
C14 C9 C10 C11 1.7(4)
C8 C9 C10 C11 176.5(3)
C9 C10 C11 C12 -1.1(4)
C17 N2 C12 C13 -18.7(4)
C16 N2 C12 C13 -174.2(3)
C17 N2 C12 C11 163.7(3)
C16 N2 C12 C11 8.2(4)
C10 C11 C12 N2 178.3(3)
C10 C11 C12 C13 0.6(4)
N2 C12 C13 C14 -178.2(3)
C11 C12 C13 C14 -0.6(4)
C12 C13 C14 C9 1.1(4)
C12 C13 C14 C15 -177.2(2)
C10 C9 C14 C13 -1.7(4)
C8 C9 C14 C13 -177.5(2)
C10 C9 C14 C15 176.9(2)
C8 C9 C14 C15 1.1(3)
C8 N1 C15 C23 -126.1(3)
C7 N1 C15 C23 63.1(3)
C8 N1 C15 C14 -1.6(3)
C7 N1 C15 C14 -172.4(2)
C13 C14 C15 N1 178.7(3)
C9 C14 C15 N1 0.2(3)
C13 C14 C15 C23 -59.7(4)
C9 C14 C15 C23 121.8(3)
C23 C18 C19 C20 0.4(4)
C18 C19 C20 C21 0.2(4)
C19 C20 C21 C22 0.1(4)
C20 C21 C22 C23 -1.0(4)
C21 C22 C23 C18 1.6(4)
C21 C22 C23 C15 178.9(3)
C19 C18 C23 C22 -1.2(4)
C19 C18 C23 C15 -178.6(2)
N1 C15 C23 C22 -105.4(3)
C14 C15 C23 C22 138.9(2)
N1 C15 C23 C18 71.8(3)
C14 C15 C23 C18 -43.9(3)
